data_4516691
loop_
_publ_author_name
'Escobar, Manuel A.'
'Trofymchuk, Oleksandra S.'
'Rodriguez, Barbara E.'
'Lopez-Lira, Claudia'
'Tapia, Ricardo'
'Daniliuc, Constantin'
'Berke, Heinz'
'Nachtigall, Fabiane M.'
'Santos, Leonardo S.'
'Rojas, Rene S.'

_publ_section_title
;
 Lewis Acid Enhanced Ethene Dimerization and Alkene Isomerization---ESI-MS
 Identification of the Catalytically Active Pyridyldimethoxybenzimidazole
 Nickel(II) Hydride Species
;
_journal_issue 12
_journal_name_full 'ACS Catalysis'
_journal_page_first 7338
_journal_paper_doi 10.1021/acscatal.5b02003
_journal_volume 5
_journal_year 2015
_chemical_formula_sum 'C50 H32 B F24 N3 Ni O2'
_chemical_formula_weight 1232.30
_space_group_crystal_system triclinic
_space_group_IT_number 2
_space_group_name_Hall '-P 1'
_space_group_name_H-M_alt 'P -1'
_atom_sites_solution_hydrogens mixed
_cell_angle_alpha 70.9510(10)
_cell_angle_beta 80.7670(10)
_cell_angle_gamma 78.8870(10)
_cell_formula_units_Z 2
_cell_length_a 11.4773(5)
_cell_length_b 13.0681(5)
_cell_length_c 18.2775(8)
_cell_measurement_reflns_used 9891
_cell_measurement_temperature 100.(2)
_cell_measurement_theta_max 25.3196
_cell_measurement_theta_min 2.2728
_cell_volume 2528.57(18)
_computing_cell_refinement 'SAINT V8.34A (Bruker AXS Inc., 2013)'
_computing_data_collection
;
APEX2 v.2014.1-1 (Bruker AXS Inc., 2014)
;
_computing_data_reduction 'SAINT V8.34A (Bruker AXS Inc., 2013)'
_computing_molecular_graphics 'XP (Sheldrick, 2014)'
_computing_publication_material 'SHELXL-2014 (Sheldrick, 2014)'
_computing_structure_refinement 'SHELXL-2014/7 (Sheldrick, 2014)'
_computing_structure_solution 'SHELXL-2014 (Sheldrick, 2014)'
_diffrn_ambient_temperature 100.(2)
_diffrn_detector_area_resol_mean 10.4167
_diffrn_measured_fraction_theta_full 0.993
_diffrn_measured_fraction_theta_max 0.993
_diffrn_measurement_device_type 'Bruker D8 Venture PHOTON 100 CMOS'
_diffrn_measurement_method 'omega and phi scans'
_diffrn_radiation_monochromator 'MX mirror'
_diffrn_radiation_type 'Mo K\a'
_diffrn_radiation_wavelength 0.71073
_diffrn_reflns_av_R_equivalents 0.0413
_diffrn_reflns_av_unetI/netI 0.0300
_diffrn_reflns_limit_h_max 12
_diffrn_reflns_limit_h_min -13
_diffrn_reflns_limit_k_max 15
_diffrn_reflns_limit_k_min -15
_diffrn_reflns_limit_l_max 22
_diffrn_reflns_limit_l_min -22
_diffrn_reflns_number 43432
_diffrn_reflns_theta_full 25.45
_diffrn_reflns_theta_max 25.45
_diffrn_reflns_theta_min 2.22
_diffrn_source 'Mo ImS'
_diffrn_source_type 'micro focus tube'
_exptl_absorpt_coefficient_mu 0.517
_exptl_absorpt_correction_T_max 0.95
_exptl_absorpt_correction_T_min 0.90
_exptl_absorpt_correction_type multi-scan
_exptl_absorpt_process_details
;
Bruker AXS (2014). SADABS, Version 2014/2, Bruker AXS Inc., Madison, Wisconsin,
USA.
;
_exptl_crystal_colour yellow
_exptl_crystal_density_diffrn 1.619
_exptl_crystal_density_method 'not measured'
_exptl_crystal_description prism
_exptl_crystal_F_000 1236
_exptl_crystal_size_max 0.267
_exptl_crystal_size_mid 0.196
_exptl_crystal_size_min 0.090
_refine_diff_density_max 0.615
_refine_diff_density_min -0.467
_refine_ls_extinction_method none
_refine_ls_goodness_of_fit_ref 1.029
_refine_ls_hydrogen_treatment mixed
_refine_ls_matrix_type full
_refine_ls_number_parameters 847
_refine_ls_number_reflns 9271
_refine_ls_number_restraints 254
_refine_ls_restrained_S_all 1.085
_refine_ls_R_factor_all 0.0561
_refine_ls_R_factor_gt 0.0412
_refine_ls_shift/su_max 0.000
_refine_ls_shift/su_mean 0.000
_refine_ls_structure_factor_coef Fsqd
_refine_ls_weighting_details 'w=1/[\s^2^(Fo^2^)+(0.0379P)^2^+3.0869P] where P=(Fo^2^+2Fc^2^)/3'
_refine_ls_weighting_scheme calc
_refine_ls_wR_factor_gt 0.0933
_refine_ls_wR_factor_ref 0.1010
_reflns_number_gt 7560
_reflns_number_total 9271
_reflns_threshold_expression 'I > 2\s(I)'
_cod_data_source_file cs5b02003_si_002.cif
_cod_data_source_block I
_cod_database_code 4516691

loop_
_space_group_symop_operation_xyz
'x, y, z'
'-x, -y, -z'

loop_
_atom_site_type_symbol
_atom_site_label
_atom_site_fract_x
_atom_site_fract_y
_atom_site_fract_z
_atom_site_U_iso_or_equiv
_atom_site_adp_type
_atom_site_calc_flag
_atom_site_refinement_flags_adp
_atom_site_refinement_flags_occupancy
_atom_site_refinement_flags_posn
_atom_site_occupancy
_atom_site_disorder_assembly
_atom_site_disorder_group
B B1 0.4725(2) 0.7935(2) 0.26733(15) 0.0178(5) Uani d . . . 1.0 . .
N N2 0.19972(18) 0.47890(17) 0.07725(13) 0.0243(5) Uani d . . . 1.0 . .
H H01 0.241(3) 0.532(2) 0.0635(16) 0.031(8) Uiso d . . . 1.0 . .
O O2 -0.02293(17) 0.21702(15) 0.09156(11) 0.0348(4) Uani d . . . 1.0 . .
N N1 0.11251(18) 0.33728(16) 0.15381(12) 0.0247(5) Uani d . . D 1.0 . .
N N3 0.16110(19) 0.34818(18) 0.28626(12) 0.0281(5) Uani d . . D 1.0 . .
Ni Ni1 0.12037(10) 0.22802(8) 0.25878(4) 0.01949(19) Uani d U P D 0.792(4) A 1
C C21 0.1116(3) 0.0892(2) 0.23683(18) 0.0253(8) Uani d U P D 0.792(4) A 1
H H21A 0.1919 0.1017 0.2209 0.03 Uiso calc U P R 0.792(4) A 1
H H21B 0.0663 0.0777 0.2018 0.03 Uiso calc U P R 0.792(4) A 1
C C22 0.0606(7) 0.0876(4) 0.3110(3) 0.0319(14) Uani d U P D 0.792(4) A 1
C C23 0.1344(4) 0.1054(3) 0.35835(19) 0.0351(10) Uani d U P D 0.792(4) A 1
H H23A 0.2141 0.1174 0.3388 0.042 Uiso calc U P R 0.792(4) A 1
H H23B 0.1048 0.1053 0.41 0.042 Uiso calc U P R 0.792(4) A 1
C C24 -0.0734(4) 0.0923(4) 0.3325(3) 0.0565(13) Uani d U P D 0.792(4) A 1
H H24A -0.0929 0.0904 0.3871 0.085 Uiso calc U P R 0.792(4) A 1
H H24B -0.1146 0.1602 0.2992 0.085 Uiso calc U P R 0.792(4) A 1
H H24C -0.0991 0.0294 0.3251 0.085 Uiso calc U P R 0.792(4) A 1
Ni Ni1A 0.0743(6) 0.2593(5) 0.2530(2) 0.0408(10) Uani d U P D 0.208(4) A 2
C C21A 0.0205(18) 0.1253(12) 0.2464(9) 0.061(5) Uani d U P D 0.208(4) A 2
H H21C -0.0399 0.1864 0.2306 0.073 Uiso calc U P R 0.208(4) A 2
H H21D 0.0508 0.0808 0.2136 0.073 Uiso calc U P R 0.208(4) A 2
C C22A 0.065(3) 0.1010(11) 0.3177(10) 0.043(7) Uani d U P D 0.208(4) A 2
C C23A 0.0131(15) 0.1726(11) 0.3613(7) 0.056(5) Uani d U P D 0.208(4) A 2
H H23C -0.047 0.2321 0.3413 0.067 Uiso calc U P R 0.208(4) A 2
H H23D 0.0385 0.1615 0.4106 0.067 Uiso calc U P R 0.208(4) A 2
C C24A 0.1879(17) 0.0364(14) 0.3375(11) 0.079(7) Uani d U P D 0.208(4) A 2
H H24D 0.1983 0.03 0.391 0.119 Uiso calc U P R 0.208(4) A 2
H H24E 0.1942 -0.0369 0.3323 0.119 Uiso calc U P R 0.208(4) A 2
H H24F 0.2499 0.0748 0.3017 0.119 Uiso calc U P R 0.208(4) A 2
O O1 0.22746(17) 0.55623(16) -0.09047(11) 0.0390(5) Uani d . . . 1.0 . .
C C1 0.1689(2) 0.41858(19) 0.15077(15) 0.0234(5) Uani d . . . 1.0 . .
F F1 0.81368(13) 0.92751(12) 0.02623(9) 0.0335(4) Uani d . . . 1.0 . .
C C2 0.1589(2) 0.4363(2) 0.02815(15) 0.0253(5) Uani d . . . 1.0 . .
F F2 0.66024(14) 1.04183(11) -0.01443(9) 0.0368(4) Uani d . . . 1.0 . .
C C3 0.1672(2) 0.4694(2) -0.05311(16) 0.0315(6) Uani d . . . 1.0 . .
F F3 0.74045(15) 0.92358(13) -0.07357(8) 0.0391(4) Uani d . . . 1.0 . .
C C4 0.1123(2) 0.4123(2) -0.08515(17) 0.0333(6) Uani d . . . 1.0 . .
H H4 0.1167 0.4305 -0.1402 0.04 Uiso calc U . R 1.0 . .
F F4 0.55220(13) 0.60137(11) -0.00962(8) 0.0269(3) Uani d . . . 1.0 . .
C C5 0.0498(2) 0.3272(2) -0.03815(17) 0.0330(6) Uani d . . . 1.0 . .
H H5 0.0119 0.2905 -0.0627 0.04 Uiso calc U . R 1.0 . .
F F5 0.37201(12) 0.65107(11) 0.03488(8) 0.0281(3) Uani d . . . 1.0 . .
C C6 0.0411(2) 0.2947(2) 0.04197(16) 0.0291(6) Uani d . . . 1.0 . .
F F6 0.48778(14) 0.52595(11) 0.11004(8) 0.0289(3) Uani d . . . 1.0 . .
C C7 0.1022(2) 0.3487(2) 0.07601(15) 0.0255(5) Uani d . . . 1.0 . .
F F7 0.38247(14) 1.22204(12) 0.17000(9) 0.0349(4) Uani d . . . 1.0 . .
C C8 0.1863(2) 0.4347(2) 0.22316(15) 0.0251(5) Uani d . . . 1.0 . .
F F8 0.56988(15) 1.22736(14) 0.14769(10) 0.0493(5) Uani d . . . 1.0 . .
C C9 0.2158(2) 0.5289(2) 0.22977(17) 0.0281(6) Uani d . . . 1.0 . .
H H9 0.2344 0.5874 0.1848 0.034 Uiso calc U . R 1.0 . .
F F9 0.4672(2) 1.28384(13) 0.23933(10) 0.0550(5) Uani d . . . 1.0 . .
C C10 0.2175(2) 0.5355(2) 0.30374(17) 0.0327(6) Uani d . . . 1.0 . .
H H10 0.2349 0.6001 0.3101 0.039 Uiso calc U . R 1.0 . .
F F10 0.67515(17) 1.03267(14) 0.45699(10) 0.0484(5) Uani d . . . 1.0 . .
C C11 0.1938(2) 0.4481(2) 0.36802(17) 0.0323(6) Uani d . . . 1.0 . .
H H11 0.1954 0.4514 0.419 0.039 Uiso calc U . R 1.0 . .
F F11 0.75649(16) 0.87824(16) 0.44139(11) 0.0542(5) Uani d . . . 1.0 . .
C C12 0.1674(2) 0.3551(2) 0.35701(16) 0.0312(6) Uani d . . . 1.0 . .
H H12 0.1534 0.2942 0.4013 0.037 Uiso calc U . R 1.0 . .
F F12 0.58869(17) 0.88982(15) 0.51058(9) 0.0476(4) Uani d . . . 1.0 . .
C C13 0.2380(3) 0.5902(3) -0.17389(18) 0.0533(9) Uani d . . . 1.0 . .
H H13A 0.2805 0.5293 -0.1925 0.08 Uiso calc U . R 1.0 . .
H H13B 0.2825 0.6523 -0.1945 0.08 Uiso calc U . R 1.0 . .
H H13C 0.1582 0.6122 -0.1917 0.08 Uiso calc U . R 1.0 . .
C C14 -0.0993(3) 0.1746(2) 0.05747(19) 0.0410(7) Uani d . . . 1.0 . .
H H14A -0.1529 0.2353 0.0264 0.061 Uiso calc U . R 1.0 . .
H H14B -0.1465 0.1256 0.0988 0.061 Uiso calc U . R 1.0 . .
H H14C -0.0506 0.1338 0.0239 0.061 Uiso calc U . R 1.0 . .
F F16 0.57434(14) 0.29866(12) 0.47458(10) 0.0412(4) Uani d . . . 1.0 . .
F F17 0.40340(13) 0.40087(12) 0.47625(8) 0.0324(4) Uani d . . . 1.0 . .
F F18 0.46987(14) 0.34284(12) 0.37817(9) 0.0329(4) Uani d . . . 1.0 . .
F F19 0.07300(15) 0.94035(13) 0.12088(9) 0.0415(4) Uani d . . . 1.0 . .
F F20 -0.06722(14) 0.87303(17) 0.20270(10) 0.0518(5) Uani d . . . 1.0 . .
F F21 0.06512(18) 0.77007(14) 0.15137(11) 0.0538(5) Uani d . . . 1.0 . .
C C31 0.51732(19) 0.79668(18) 0.17659(13) 0.0169(5) Uani d . . . 1.0 . .
C C32 0.5913(2) 0.86695(18) 0.12385(13) 0.0186(5) Uani d . . . 1.0 . .
H H32 0.6148 0.9223 0.139 0.022 Uiso calc U . R 1.0 . .
C C33 0.6315(2) 0.85828(18) 0.04961(13) 0.0189(5) Uani d . . . 1.0 . .
C C34 0.5998(2) 0.77930(18) 0.02459(13) 0.0188(5) Uani d . . . 1.0 . .
H H34 0.6268 0.7741 -0.0262 0.023 Uiso calc U . R 1.0 . .
C C35 0.5269(2) 0.70774(18) 0.07627(13) 0.0177(5) Uani d . . . 1.0 . .
C C36 0.48801(19) 0.71632(18) 0.15023(13) 0.0177(5) Uani d . . . 1.0 . .
H H36 0.4394 0.6656 0.1845 0.021 Uiso calc U . R 1.0 . .
C C37 0.7109(2) 0.9371(2) -0.00298(14) 0.0231(5) Uani d . . . 1.0 . .
C C38 0.4872(2) 0.62169(19) 0.05303(13) 0.0210(5) Uani d . . . 1.0 . .
C C41 0.50678(19) 0.89550(18) 0.28896(13) 0.0169(5) Uani d . . . 1.0 . .
C C42 0.4782(2) 1.00430(19) 0.24289(13) 0.0192(5) Uani d . . . 1.0 . .
H H42 0.4385 1.0185 0.198 0.023 Uiso calc U . R 1.0 . .
C C43 0.5057(2) 1.09245(19) 0.26034(14) 0.0218(5) Uani d . . . 1.0 . .
C C44 0.5622(2) 1.0754(2) 0.32613(14) 0.0245(5) Uani d . . . 1.0 . .
H H44 0.5815 1.1352 0.3382 0.029 Uiso calc U . R 1.0 . .
C C45 0.5899(2) 0.9684(2) 0.37371(14) 0.0241(5) Uani d . . . 1.0 . .
C C46 0.5624(2) 0.8812(2) 0.35525(13) 0.0214(5) Uani d . . . 1.0 . .
H H46 0.5821 0.8091 0.3889 0.026 Uiso calc U . R 1.0 . .
C C47 0.4813(2) 1.2053(2) 0.20549(15) 0.0280(6) Uani d . . . 1.0 . .
C C48 0.6514(3) 0.9432(2) 0.44560(16) 0.0348(6) Uani d . . . 1.0 . .
C C51 0.5432(2) 0.67600(18) 0.31688(12) 0.0177(5) Uani d . . . 1.0 . .
C C52 0.6683(2) 0.66313(19) 0.30999(14) 0.0221(5) Uani d . . . 1.0 . .
H H52 0.707 0.7247 0.282 0.027 Uiso calc U . R 1.0 . .
C C53 0.7372(2) 0.5641(2) 0.34243(15) 0.0262(5) Uani d . . . 1.0 . .
C C54 0.6845(2) 0.4714(2) 0.38319(14) 0.0249(5) Uani d . . . 1.0 . .
H H54 0.7318 0.4031 0.4051 0.03 Uiso calc U . R 1.0 . .
C C55 0.5621(2) 0.48138(19) 0.39085(13) 0.0207(5) Uani d . . . 1.0 . .
C C56 0.4929(2) 0.58187(19) 0.35885(13) 0.0192(5) Uani d . . . 1.0 . .
H H56 0.4084 0.5865 0.3659 0.023 Uiso calc U . R 1.0 . .
C C57 0.8703(3) 0.5550(2) 0.33474(18) 0.0389(7) Uani d U . D 1.0 . .
F F13 0.91292(17) 0.6278(2) 0.26875(15) 0.0594(9) Uani d U P D 0.848(5) B 1
F F14 0.91106(19) 0.5682(3) 0.39197(17) 0.0553(9) Uani d U P D 0.848(5) B 1
F F15 0.92426(17) 0.45749(18) 0.32639(15) 0.0450(7) Uani d U P D 0.848(5) B 1
F F13A 0.9391(17) 0.521(2) 0.2844(11) 0.108(7) Uani d U P D 0.152(5) B 2
F F14A 0.9047(14) 0.6511(10) 0.3343(13) 0.086(6) Uani d U P D 0.152(5) B 2
F F15A 0.9110(10) 0.4931(13) 0.4124(6) 0.045(4) Uani d U P D 0.152(5) B 2
C C58 0.5031(2) 0.3816(2) 0.42987(14) 0.0247(5) Uani d . . . 1.0 . .
C C61 0.3268(2) 0.80021(18) 0.28431(13) 0.0182(5) Uani d . . . 1.0 . .
C C62 0.2493(2) 0.82552(17) 0.22711(13) 0.0167(5) Uani d . . . 1.0 . .
H H62 0.2818 0.8403 0.1742 0.02 Uiso calc U . R 1.0 . .
C C64 0.0740(2) 0.8094(2) 0.32104(14) 0.0254(5) Uani d . . . 1.0 . .
H H64 -0.0097 0.8101 0.3336 0.031 Uiso calc U . R 1.0 . .
C C65 0.1492(2) 0.7875(2) 0.37876(15) 0.0317(6) Uani d . . . 1.0 . .
C C66 0.2714(2) 0.7835(2) 0.36092(14) 0.0270(6) Uani d . . . 1.0 . .
H H66 0.3197 0.769 0.4018 0.032 Uiso calc U . R 1.0 . .
C C67 0.0491(2) 0.85378(19) 0.18075(14) 0.0235(5) Uani d . . . 1.0 . .
C C63 0.1252(2) 0.82991(18) 0.24495(13) 0.0190(5) Uani d U . . 1.0 . .
C C68 0.0972(5) 0.7541(8) 0.4627(4) 0.064(2) Uani d U P D 0.766(10) C 1
F F22 0.1577(6) 0.7821(5) 0.5069(4) 0.080(2) Uani d U P D 0.766(10) C 1
F F23 0.0971(5) 0.6471(5) 0.49478(16) 0.096(2) Uani d U P D 0.766(10) C 1
F F24 -0.0142(3) 0.8042(8) 0.4716(2) 0.132(4) Uani d U P D 0.766(10) C 1
C C68A 0.0899(15) 0.7876(11) 0.4592(14) 0.033(5) Uani d U P D 0.234(10) C 2
F F22A 0.1643(12) 0.7733(9) 0.5119(9) 0.019(3) Uani d U P D 0.234(10) C 2
F F23A 0.0142(13) 0.7136(10) 0.4802(7) 0.060(5) Uani d U P D 0.234(10) C 2
F F24A 0.0187(11) 0.8819(9) 0.4605(6) 0.055(4) Uani d U P D 0.234(10) C 2

loop_
_atom_site_aniso_label
_atom_site_aniso_U_11
_atom_site_aniso_U_22
_atom_site_aniso_U_33
_atom_site_aniso_U_12
_atom_site_aniso_U_13
_atom_site_aniso_U_23
B1 0.0193(13) 0.0188(13) 0.0155(13) -0.0050(10) -0.0011(10) -0.0049(10)
N2 0.0175(10) 0.0217(11) 0.0342(12) -0.0040(9) -0.0013(9) -0.0091(9)
O2 0.0358(11) 0.0318(10) 0.0441(11) -0.0104(8) -0.0100(9) -0.0159(9)
N1 0.0214(11) 0.0237(11) 0.0328(12) -0.0050(8) 0.0007(9) -0.0147(9)
N3 0.0251(11) 0.0334(12) 0.0310(12) -0.0122(9) 0.0056(9) -0.0166(10)
Ni1 0.0202(4) 0.0166(3) 0.0232(3) -0.0052(3) 0.0033(3) -0.0094(2)
C21 0.036(2) 0.0146(15) 0.0278(17) -0.0091(13) 0.0009(14) -0.0082(13)
C22 0.045(3) 0.022(2) 0.031(3) -0.0178(19) 0.010(2) -0.0100(18)
C23 0.058(2) 0.0260(19) 0.0221(17) -0.0206(17) 0.0111(17) -0.0077(14)
C24 0.051(3) 0.050(2) 0.075(3) -0.032(2) 0.034(2) -0.032(2)
Ni1A 0.045(2) 0.040(2) 0.0450(15) -0.0193(18) 0.0151(16) -0.0259(14)
C21A 0.078(9) 0.048(8) 0.065(9) -0.019(7) 0.000(7) -0.027(7)
C22A 0.049(10) 0.040(9) 0.041(10) -0.010(7) 0.015(7) -0.021(7)
C23A 0.067(8) 0.043(7) 0.057(8) -0.020(6) 0.009(7) -0.016(6)
C24A 0.097(13) 0.042(9) 0.065(11) 0.007(9) 0.022(10) 0.005(8)
O1 0.0354(11) 0.0442(12) 0.0328(11) -0.0127(9) -0.0065(9) -0.0002(9)
C1 0.0166(12) 0.0210(12) 0.0329(14) -0.0010(9) 0.0011(10) -0.0115(11)
F1 0.0242(8) 0.0368(9) 0.0358(9) -0.0148(7) -0.0013(6) -0.0013(7)
C2 0.0175(12) 0.0237(13) 0.0341(14) 0.0028(10) -0.0045(10) -0.0105(11)
F2 0.0365(9) 0.0188(7) 0.0428(9) -0.0030(6) 0.0070(7) 0.0011(7)
C3 0.0233(13) 0.0326(14) 0.0364(15) 0.0002(11) -0.0049(11) -0.0092(12)
F3 0.0524(10) 0.0472(10) 0.0226(8) -0.0293(8) 0.0160(7) -0.0143(7)
C4 0.0293(14) 0.0366(15) 0.0326(15) 0.0043(12) -0.0074(12) -0.0122(12)
F4 0.0339(8) 0.0293(8) 0.0219(7) -0.0087(6) 0.0051(6) -0.0152(6)
C5 0.0295(14) 0.0313(14) 0.0440(17) 0.0056(11) -0.0154(12) -0.0194(13)
F5 0.0219(7) 0.0318(8) 0.0361(8) -0.0058(6) -0.0052(6) -0.0159(7)
C6 0.0249(13) 0.0258(13) 0.0399(16) -0.0003(11) -0.0044(11) -0.0159(12)
F6 0.0453(9) 0.0193(7) 0.0234(7) -0.0099(6) -0.0018(6) -0.0062(6)
C7 0.0202(12) 0.0247(13) 0.0342(14) 0.0007(10) -0.0026(10) -0.0149(11)
F7 0.0358(9) 0.0280(8) 0.0377(9) 0.0011(7) -0.0123(7) -0.0051(7)
C8 0.0135(11) 0.0268(13) 0.0373(15) -0.0028(10) 0.0022(10) -0.0152(11)
F8 0.0401(10) 0.0406(10) 0.0464(10) -0.0080(8) 0.0056(8) 0.0112(8)
C9 0.0173(12) 0.0214(13) 0.0483(17) -0.0003(10) -0.0083(11) -0.0133(12)
F9 0.1028(16) 0.0221(8) 0.0470(11) 0.0000(9) -0.0304(10) -0.0146(8)
C10 0.0226(13) 0.0300(14) 0.0564(18) 0.0011(11) -0.0167(12) -0.0249(13)
F10 0.0699(13) 0.0423(10) 0.0470(10) -0.0151(9) -0.0286(9) -0.0182(8)
C11 0.0217(13) 0.0398(16) 0.0444(16) -0.0027(11) -0.0084(12) -0.0237(13)
F11 0.0458(11) 0.0669(12) 0.0579(12) 0.0083(9) -0.0304(9) -0.0276(10)
C12 0.0248(14) 0.0397(15) 0.0346(15) -0.0107(12) 0.0028(11) -0.0183(12)
F12 0.0673(12) 0.0544(11) 0.0232(8) -0.0211(9) -0.0118(8) -0.0046(8)
C13 0.049(2) 0.072(2) 0.0327(17) -0.0219(17) -0.0102(14) 0.0037(16)
C14 0.0374(16) 0.0333(15) 0.059(2) -0.0063(13) -0.0225(15) -0.0149(14)
F16 0.0378(9) 0.0293(8) 0.0476(10) -0.0114(7) -0.0193(8) 0.0108(7)
F17 0.0349(9) 0.0368(9) 0.0259(8) -0.0179(7) 0.0042(6) -0.0068(7)
F18 0.0439(9) 0.0292(8) 0.0324(8) -0.0151(7) -0.0069(7) -0.0117(7)
F19 0.0441(10) 0.0425(9) 0.0309(9) -0.0190(8) -0.0180(7) 0.0121(7)
F20 0.0212(8) 0.0910(14) 0.0370(10) -0.0070(9) -0.0093(7) -0.0091(9)
F21 0.0747(13) 0.0384(10) 0.0646(12) 0.0029(9) -0.0453(11) -0.0265(9)
C31 0.0141(11) 0.0200(11) 0.0159(11) -0.0011(9) -0.0023(9) -0.0051(9)
C32 0.0179(12) 0.0186(11) 0.0203(12) -0.0029(9) -0.0029(9) -0.0068(9)
C33 0.0165(11) 0.0191(11) 0.0190(12) -0.0015(9) -0.0020(9) -0.0037(9)
C34 0.0186(12) 0.0206(12) 0.0155(11) 0.0001(9) 0.0003(9) -0.0058(9)
C35 0.0165(11) 0.0178(11) 0.0182(12) 0.0000(9) -0.0029(9) -0.0057(9)
C36 0.0152(11) 0.0188(11) 0.0175(11) -0.0033(9) 0.0005(9) -0.0038(9)
C37 0.0243(13) 0.0242(13) 0.0198(12) -0.0052(10) 0.0018(10) -0.0066(10)
C38 0.0227(12) 0.0225(12) 0.0179(12) -0.0035(10) 0.0012(9) -0.0077(10)
C41 0.0140(11) 0.0214(12) 0.0156(11) -0.0031(9) 0.0024(9) -0.0076(9)
C42 0.0174(12) 0.0254(12) 0.0155(11) -0.0030(9) -0.0001(9) -0.0084(9)
C43 0.0211(12) 0.0239(12) 0.0213(12) -0.0045(10) 0.0006(10) -0.0087(10)
C44 0.0287(13) 0.0261(13) 0.0231(13) -0.0074(10) -0.0020(10) -0.0117(10)
C45 0.0252(13) 0.0283(13) 0.0209(12) -0.0050(10) -0.0039(10) -0.0093(10)
C46 0.0225(12) 0.0231(12) 0.0188(12) -0.0043(10) -0.0022(10) -0.0062(10)
C47 0.0346(15) 0.0246(13) 0.0278(14) -0.0041(11) -0.0063(11) -0.0106(11)
C48 0.0414(17) 0.0345(15) 0.0358(16) -0.0075(13) -0.0127(13) -0.0156(13)
C51 0.0198(12) 0.0224(12) 0.0134(11) -0.0055(9) -0.0010(9) -0.0079(9)
C52 0.0209(12) 0.0223(12) 0.0224(12) -0.0069(10) 0.0001(10) -0.0048(10)
C53 0.0192(13) 0.0276(13) 0.0298(14) -0.0050(10) -0.0013(10) -0.0059(11)
C54 0.0243(13) 0.0215(12) 0.0275(13) -0.0007(10) -0.0051(10) -0.0059(10)
C55 0.0255(13) 0.0230(12) 0.0156(11) -0.0076(10) -0.0040(9) -0.0055(9)
C56 0.0181(12) 0.0264(12) 0.0153(11) -0.0063(9) -0.0019(9) -0.0077(9)
C57 0.0258(15) 0.0312(15) 0.0540(19) -0.0043(12) -0.0065(13) -0.0042(14)
F13 0.0202(11) 0.0597(16) 0.0717(18) -0.0103(10) 0.0070(10) 0.0126(13)
F14 0.0268(11) 0.089(3) 0.0662(18) -0.0152(13) -0.0081(11) -0.0400(19)
F15 0.0194(10) 0.0437(13) 0.0715(17) 0.0028(9) 0.0001(10) -0.0237(12)
F13A 0.095(10) 0.130(12) 0.095(10) -0.021(8) -0.005(8) -0.028(9)
F14A 0.058(7) 0.057(8) 0.135(11) -0.034(6) -0.026(7) 0.005(7)
F15A 0.023(5) 0.055(7) 0.047(6) -0.020(5) -0.011(4) 0.011(5)
C58 0.0258(13) 0.0249(13) 0.0230(13) -0.0067(10) -0.0076(10) -0.0028(10)
C61 0.0205(12) 0.0168(11) 0.0185(12) -0.0036(9) -0.0021(9) -0.0065(9)
C62 0.0212(12) 0.0132(10) 0.0155(11) -0.0051(9) -0.0002(9) -0.0036(9)
C64 0.0167(12) 0.0317(14) 0.0234(13) -0.0045(10) -0.0009(10) -0.0024(11)
C65 0.0215(13) 0.0495(17) 0.0194(13) -0.0029(12) 0.0003(10) -0.0067(12)
C66 0.0225(13) 0.0417(15) 0.0162(12) -0.0019(11) -0.0042(10) -0.0084(11)
C67 0.0229(13) 0.0224(12) 0.0251(13) -0.0072(10) -0.0056(10) -0.0035(10)
C63 0.0209(12) 0.0148(11) 0.0216(12) -0.0046(9) -0.0045(9) -0.0037(9)
C68 0.017(3) 0.135(7) 0.024(3) 0.001(4) 0.001(2) -0.011(4)
F22 0.063(3) 0.144(5) 0.022(2) 0.017(3) -0.003(2) -0.031(3)
F23 0.111(4) 0.144(5) 0.0252(15) -0.086(4) -0.0034(17) 0.0195(19)
F24 0.0268(19) 0.291(10) 0.0275(18) 0.041(4) 0.0023(13) -0.020(4)
C68A 0.030(7) 0.040(6) 0.030(6) -0.003(4) -0.003(4) -0.012(4)
F22A 0.015(4) 0.024(4) 0.012(4) 0.004(3) -0.003(3) -0.002(3)
F23A 0.070(11) 0.054(6) 0.044(6) -0.027(6) 0.038(6) -0.008(5)
F24A 0.046(6) 0.069(7) 0.027(5) 0.030(5) 0.010(4) -0.014(4)

loop_
_atom_type_symbol
_atom_type_description
_atom_type_scat_dispersion_real
_atom_type_scat_dispersion_imag
_atom_type_scat_source
C C 0.0033 0.0016 'International Tables Vol C Tables 4.2.6.8 and 6.1.1.4'
H H 0.0000 0.0000 'International Tables Vol C Tables 4.2.6.8 and 6.1.1.4'
N N 0.0061 0.0033 'International Tables Vol C Tables 4.2.6.8 and 6.1.1.4'
O O 0.0106 0.0060 'International Tables Vol C Tables 4.2.6.8 and 6.1.1.4'
B B 0.0013 0.0007 'International Tables Vol C Tables 4.2.6.8 and 6.1.1.4'
F F 0.0171 0.0103 'International Tables Vol C Tables 4.2.6.8 and 6.1.1.4'
Ni Ni 0.3393 1.1124 'International Tables Vol C Tables 4.2.6.8 and 6.1.1.4'

loop_
_geom_angle_atom_site_label_1
_geom_angle_atom_site_label_2
_geom_angle_atom_site_label_3
_geom_angle
C41 B1 C51 111.23(18)
C41 B1 C61 106.91(18)
C51 B1 C61 112.62(18)
C41 B1 C31 112.94(18)
C51 B1 C31 102.68(18)
C61 B1 C31 110.58(18)
C1 N2 C2 107.4(2)
C1 N2 H01 126.1(19)
C2 N2 H01 126.4(19)
C6 O2 C14 116.8(2)
C1 N1 C7 105.2(2)
C1 N1 Ni1A 110.7(2)
C7 N1 Ni1A 144.1(2)
C1 N1 Ni1 108.44(17)
C7 N1 Ni1 142.75(16)
C12 N3 C8 118.0(2)
C12 N3 Ni1 128.74(18)
C8 N3 Ni1 113.29(17)
C12 N3 Ni1A 131.1(2)
C8 N3 Ni1A 107.8(2)
N3 Ni1 C22 138.74(19)
N3 Ni1 N1 83.52(9)
C22 Ni1 N1 134.76(19)
N3 Ni1 C23 101.89(12)
C22 Ni1 C23 41.3(2)
N1 Ni1 C23 173.60(13)
N3 Ni1 C21 168.29(13)
C22 Ni1 C21 40.7(2)
N1 Ni1 C21 101.91(11)
C23 Ni1 C21 72.15(14)
C22 C21 Ni1 68.3(2)
C22 C21 H21A 120.0
Ni1 C21 H21A 74.7
C22 C21 H21B 120.0
Ni1 C21 H21B 129.4
H21A C21 H21B 120.0
C21 C22 C23 115.8(6)
C21 C22 C24 121.1(5)
C23 C22 C24 121.8(5)
C21 C22 Ni1 71.0(2)
C23 C22 Ni1 70.5(3)
C24 C22 Ni1 117.0(4)
C22 C23 Ni1 68.2(2)
C22 C23 H23A 120.0
Ni1 C23 H23A 74.9
C22 C23 H23B 120.0
Ni1 C23 H23B 129.2
H23A C23 H23B 120.0
C22 C24 H24A 109.5
C22 C24 H24B 109.5
H24A C24 H24B 109.5
C22 C24 H24C 109.5
H24A C24 H24C 109.5
H24B C24 H24C 109.5
N1 Ni1A N3 88.70(16)
N1 Ni1A C21A 105.1(5)
N3 Ni1A C21A 159.2(6)
N1 Ni1A C23A 173.7(6)
N3 Ni1A C23A 96.0(5)
C21A Ni1A C23A 71.6(6)
N1 Ni1A C22A 139.1(6)
N3 Ni1A C22A 120.2(7)
C21A Ni1A C22A 40.2(5)
C23A Ni1A C22A 40.6(5)
C22A C21A Ni1A 70.9(7)
C22A C21A H21C 120.0
Ni1A C21A H21C 71.0
C22A C21A H21D 120.0
Ni1A C21A H21D 130.8
H21C C21A H21D 120.0
C21A C22A C23A 115.0(18)
C21A C22A C24A 124.7(19)
C23A C22A C24A 116.1(17)
C21A C22A Ni1A 68.9(7)
C23A C22A Ni1A 69.3(7)
C24A C22A Ni1A 111.9(15)
C22A C23A Ni1A 70.2(7)
C22A C23A H23C 120.0
Ni1A C23A H23C 71.4
C22A C23A H23D 120.0
Ni1A C23A H23D 131.2
H23C C23A H23D 120.0
C22A C24A H24D 109.5
C22A C24A H24E 109.5
H24D C24A H24E 109.5
C22A C24A H24F 109.5
H24D C24A H24F 109.5
H24E C24A H24F 109.5
C3 O1 C13 116.2(2)
N1 C1 N2 112.6(2)
N1 C1 C8 119.0(2)
N2 C1 C8 128.3(2)
N2 C2 C7 106.1(2)
N2 C2 C3 130.1(2)
C7 C2 C3 123.7(2)
O1 C3 C4 128.4(3)
O1 C3 C2 115.6(2)
C4 C3 C2 116.0(2)
C3 C4 C5 121.3(3)
C3 C4 H4 119.4
C5 C4 H4 119.4
C6 C5 C4 122.8(2)
C6 C5 H5 118.6
C4 C5 H5 118.6
O2 C6 C5 126.2(2)
O2 C6 C7 116.9(2)
C5 C6 C7 116.8(2)
C2 C7 N1 108.6(2)
C2 C7 C6 119.1(2)
N1 C7 C6 132.1(2)
N3 C8 C9 122.6(2)
N3 C8 C1 111.9(2)
C9 C8 C1 125.3(2)
C8 C9 C10 118.2(3)
C8 C9 H9 120.9
C10 C9 H9 120.9
C11 C10 C9 119.7(2)
C11 C10 H10 120.1
C9 C10 H10 120.1
C10 C11 C12 118.9(3)
C10 C11 H11 120.5
C12 C11 H11 120.5
N3 C12 C11 122.5(3)
N3 C12 H12 118.8
C11 C12 H12 118.8
O1 C13 H13A 109.5
O1 C13 H13B 109.5
H13A C13 H13B 109.5
O1 C13 H13C 109.5
H13A C13 H13C 109.5
H13B C13 H13C 109.5
O2 C14 H14A 109.5
O2 C14 H14B 109.5
H14A C14 H14B 109.5
O2 C14 H14C 109.5
H14A C14 H14C 109.5
H14B C14 H14C 109.5
C32 C31 C36 115.5(2)
C32 C31 B1 126.1(2)
C36 C31 B1 118.11(19)
C33 C32 C31 122.0(2)
C33 C32 H32 119.0
C31 C32 H32 119.0
C34 C33 C32 121.4(2)
C34 C33 C37 120.4(2)
C32 C33 C37 118.2(2)
C33 C34 C35 117.8(2)
C33 C34 H34 121.1
C35 C34 H34 121.1
C36 C35 C34 120.5(2)
C36 C35 C38 118.6(2)
C34 C35 C38 120.9(2)
C35 C36 C31 122.8(2)
C35 C36 H36 118.6
C31 C36 H36 118.6
F1 C37 F3 106.42(19)
F1 C37 F2 105.69(19)
F3 C37 F2 106.65(19)
F1 C37 C33 112.20(19)
F3 C37 C33 112.98(19)
F2 C37 C33 112.38(19)
F4 C38 F6 107.39(18)
F4 C38 F5 105.77(18)
F6 C38 F5 104.86(18)
F4 C38 C35 113.57(19)
F6 C38 C35 113.09(19)
F5 C38 C35 111.51(19)
C46 C41 C42 115.5(2)
C46 C41 B1 123.0(2)
C42 C41 B1 121.5(2)
C43 C42 C41 122.6(2)
C43 C42 H42 118.7
C41 C42 H42 118.7
C44 C43 C42 120.5(2)
C44 C43 C47 119.6(2)
C42 C43 C47 119.7(2)
C45 C44 C43 118.2(2)
C45 C44 H44 120.9
C43 C44 H44 120.9
C46 C45 C44 120.6(2)
C46 C45 C48 118.1(2)
C44 C45 C48 121.3(2)
C45 C46 C41 122.7(2)
C45 C46 H46 118.7
C41 C46 H46 118.7
F9 C47 F8 106.1(2)
F9 C47 F7 106.0(2)
F8 C47 F7 105.3(2)
F9 C47 C43 113.6(2)
F8 C47 C43 112.1(2)
F7 C47 C43 113.0(2)
F10 C48 F12 107.2(2)
F10 C48 F11 106.3(2)
F12 C48 F11 105.6(2)
F10 C48 C45 113.0(2)
F12 C48 C45 113.0(2)
F11 C48 C45 111.1(2)
C56 C51 C52 115.5(2)
C56 C51 B1 126.5(2)
C52 C51 B1 117.6(2)
C53 C52 C51 122.3(2)
C53 C52 H52 118.8
C51 C52 H52 118.8
C52 C53 C54 120.8(2)
C52 C53 C57 120.3(2)
C54 C53 C57 118.9(2)
C55 C54 C53 118.2(2)
C55 C54 H54 120.9
C53 C54 H54 120.9
C54 C55 C56 120.7(2)
C54 C55 C58 119.4(2)
C56 C55 C58 119.7(2)
C55 C56 C51 122.4(2)
C55 C56 H56 118.8
C51 C56 H56 118.8
F14 C57 F15 108.0(3)
F14 C57 F13 107.3(3)
F15 C57 F13 102.9(3)
F13A C57 F14A 107.3(13)
F13A C57 F15A 108.6(12)
F14A C57 F15A 93.3(10)
F13A C57 C53 124.2(10)
F14 C57 C53 114.1(3)
F15 C57 C53 111.6(2)
F13 C57 C53 112.3(2)
F14A C57 C53 111.2(7)
F15A C57 C53 107.8(5)
F18 C58 F16 106.4(2)
F18 C58 F17 105.92(19)
F16 C58 F17 106.34(19)
F18 C58 C55 111.92(19)
F16 C58 C55 112.9(2)
F17 C58 C55 112.8(2)
C62 C61 C66 115.4(2)
C62 C61 B1 124.8(2)
C66 C61 B1 119.8(2)
C61 C62 C63 122.4(2)
C61 C62 H62 118.8
C63 C62 H62 118.8
C63 C64 C65 117.7(2)
C63 C64 H64 121.1
C65 C64 H64 121.1
C66 C65 C64 121.3(2)
C66 C65 C68 119.6(3)
C64 C65 C68 118.7(3)
C66 C65 C68A 121.1(6)
C64 C65 C68A 116.8(6)
C65 C66 C61 122.3(2)
C65 C66 H66 118.8
C61 C66 H66 118.8
F19 C67 F20 106.0(2)
F19 C67 F21 105.7(2)
F20 C67 F21 106.5(2)
F19 C67 C63 113.15(19)
F20 C67 C63 113.5(2)
F21 C67 C63 111.4(2)
C64 C63 C62 120.8(2)
C64 C63 C67 120.1(2)
C62 C63 C67 119.1(2)
F22 C68 F23 105.2(6)
F22 C68 F24 105.6(7)
F23 C68 F24 107.9(6)
F22 C68 C65 111.5(6)
F23 C68 C65 114.6(6)
F24 C68 C65 111.5(5)
F22A C68A F24A 103.2(14)
F22A C68A F23A 113.9(17)
F24A C68A F23A 103.8(14)
F22A C68A C65 115.4(14)
F24A C68A C65 113.9(14)
F23A C68A C65 106.2(13)

loop_
_geom_bond_atom_site_label_1
_geom_bond_atom_site_label_2
_geom_bond_distance
B1 C41 1.638(3)
B1 C51 1.639(3)
B1 C61 1.642(3)
B1 C31 1.645(3)
N2 C1 1.347(3)
N2 C2 1.377(3)
N2 H01 0.86(3)
O2 C6 1.366(3)
O2 C14 1.432(3)
N1 C1 1.329(3)
N1 C7 1.402(3)
N1 Ni1A 1.796(4)
N1 Ni1 1.986(2)
N3 C12 1.340(3)
N3 C8 1.364(3)
N3 Ni1 1.952(2)
N3 Ni1A 1.953(4)
Ni1 C22 1.970(5)
Ni1 C23 1.999(3)
Ni1 C21 2.005(3)
C21 C22 1.383(7)
C21 H21A 0.95
C21 H21B 0.95
C22 C23 1.401(7)
C22 C24 1.519(9)
C23 H23A 0.95
C23 H23B 0.95
C24 H24A 0.98
C24 H24B 0.98
C24 H24C 0.98
Ni1A C21A 2.010(11)
Ni1A C23A 2.023(11)
Ni1A C22A 2.035(13)
C21A C22A 1.391(16)
C21A H21C 0.95
C21A H21D 0.95
C22A C23A 1.407(16)
C22A C24A 1.53(2)
C23A H23C 0.95
C23A H23D 0.95
C24A H24D 0.98
C24A H24E 0.98
C24A H24F 0.98
O1 C3 1.370(3)
O1 C13 1.434(4)
C1 C8 1.455(4)
F1 C37 1.340(3)
C2 C7 1.397(4)
C2 C3 1.398(4)
F2 C37 1.342(3)
C3 C4 1.372(4)
F3 C37 1.340(3)
C4 C5 1.405(4)
C4 H4 0.95
F4 C38 1.336(3)
C5 C6 1.378(4)
C5 H5 0.95
F5 C38 1.367(3)
C6 C7 1.412(3)
F6 C38 1.341(3)
F7 C47 1.343(3)
C8 C9 1.383(3)
F8 C47 1.342(3)
C9 C10 1.386(4)
C9 H9 0.95
F9 C47 1.334(3)
C10 C11 1.379(4)
C10 H10 0.95
F10 C48 1.335(3)
C11 C12 1.388(4)
C11 H11 0.95
F11 C48 1.341(3)
C12 H12 0.95
F12 C48 1.340(3)
C13 H13A 0.98
C13 H13B 0.98
C13 H13C 0.98
C14 H14A 0.98
C14 H14B 0.98
C14 H14C 0.98
F16 C58 1.344(3)
F17 C58 1.345(3)
F18 C58 1.341(3)
F19 C67 1.330(3)
F20 C67 1.330(3)
F21 C67 1.339(3)
C31 C32 1.398(3)
C31 C36 1.402(3)
C32 C33 1.395(3)
C32 H32 0.95
C33 C34 1.383(3)
C33 C37 1.499(3)
C34 C35 1.392(3)
C34 H34 0.95
C35 C36 1.388(3)
C35 C38 1.491(3)
C36 H36 0.95
C41 C46 1.402(3)
C41 C42 1.402(3)
C42 C43 1.393(3)
C42 H42 0.95
C43 C44 1.392(3)
C43 C47 1.491(3)
C44 C45 1.391(3)
C44 H44 0.95
C45 C46 1.391(3)
C45 C48 1.504(4)
C46 H46 0.95
C51 C56 1.397(3)
C51 C52 1.403(3)
C52 C53 1.381(3)
C52 H52 0.95
C53 C54 1.391(3)
C53 C57 1.496(4)
C54 C55 1.374(3)
C54 H54 0.95
C55 C56 1.394(3)
C55 C58 1.498(3)
C56 H56 0.95
C57 F13A 1.251(13)
C57 F14 1.284(4)
C57 F15 1.350(3)
C57 F13 1.357(4)
C57 F14A 1.385(11)
C57 F15A 1.484(10)
C61 C62 1.398(3)
C61 C66 1.407(3)
C62 C63 1.403(3)
C62 H62 0.95
C64 C63 1.381(3)
C64 C65 1.393(4)
C64 H64 0.95
C65 C66 1.383(4)
C65 C68 1.506(8)
C65 C68A 1.52(3)
C66 H66 0.95
C67 C63 1.491(3)
C68 F22 1.320(7)
C68 F23 1.328(9)
C68 F24 1.331(7)
C68A F22A 1.332(14)
C68A F24A 1.346(14)
C68A F23A 1.346(14)

loop_
_geom_torsion_atom_site_label_1
_geom_torsion_atom_site_label_2
_geom_torsion_atom_site_label_3
_geom_torsion_atom_site_label_4
_geom_torsion
Ni1 C21 C22 C23 -56.0(4)
Ni1 C21 C22 C24 110.7(5)
C21 C22 C23 Ni1 56.3(3)
C24 C22 C23 Ni1 -110.3(5)
C1 N1 Ni1A N3 -5.0(3)
C7 N1 Ni1A N3 178.4(3)
C1 N1 Ni1A C21A -169.2(6)
C7 N1 Ni1A C21A 14.2(8)
C1 N1 Ni1A C22A -142.9(14)
C7 N1 Ni1A C22A 40.4(16)
Ni1A C21A C22A C23A 53.3(14)
Ni1A C21A C22A C24A -102.7(18)
C21A C22A C23A Ni1A -53.1(14)
C24A C22A C23A Ni1A 105.0(16)
C7 N1 C1 N2 -2.3(3)
Ni1A N1 C1 N2 179.7(3)
Ni1 N1 C1 N2 161.35(16)
C7 N1 C1 C8 175.6(2)
Ni1A N1 C1 C8 -2.4(4)
Ni1 N1 C1 C8 -20.7(3)
C2 N2 C1 N1 1.3(3)
C2 N2 C1 C8 -176.4(2)
C1 N2 C2 C7 0.3(3)
C1 N2 C2 C3 179.6(3)
C13 O1 C3 C4 -2.0(4)
C13 O1 C3 C2 179.2(2)
N2 C2 C3 O1 1.6(4)
C7 C2 C3 O1 -179.2(2)
N2 C2 C3 C4 -177.3(2)
C7 C2 C3 C4 1.9(4)
O1 C3 C4 C5 -177.5(2)
C2 C3 C4 C5 1.3(4)
C3 C4 C5 C6 -1.1(4)
C14 O2 C6 C5 -7.9(4)
C14 O2 C6 C7 170.7(2)
C4 C5 C6 O2 176.3(2)
C4 C5 C6 C7 -2.2(4)
N2 C2 C7 N1 -1.7(3)
C3 C2 C7 N1 179.0(2)
N2 C2 C7 C6 174.1(2)
C3 C2 C7 C6 -5.2(4)
C1 N1 C7 C2 2.4(3)
Ni1A N1 C7 C2 179.2(5)
Ni1 N1 C7 C2 -151.4(2)
C1 N1 C7 C6 -172.6(3)
Ni1A N1 C7 C6 4.1(6)
Ni1 N1 C7 C6 33.5(5)
O2 C6 C7 C2 -173.6(2)
C5 C6 C7 C2 5.1(4)
O2 C6 C7 N1 1.1(4)
C5 C6 C7 N1 179.8(2)
C12 N3 C8 C9 -1.1(4)
Ni1 N3 C8 C9 179.18(19)
Ni1A N3 C8 C9 161.1(3)
C12 N3 C8 C1 -176.6(2)
Ni1 N3 C8 C1 3.7(3)
Ni1A N3 C8 C1 -14.4(3)
N1 C1 C8 N3 12.1(3)
N2 C1 C8 N3 -170.4(2)
N1 C1 C8 C9 -163.3(2)
N2 C1 C8 C9 14.3(4)
N3 C8 C9 C10 -1.2(4)
C1 C8 C9 C10 173.7(2)
C8 C9 C10 C11 2.0(4)
C9 C10 C11 C12 -0.6(4)
C8 N3 C12 C11 2.6(4)
Ni1 N3 C12 C11 -177.7(2)
Ni1A N3 C12 C11 -154.6(4)
C10 C11 C12 N3 -1.8(4)
C41 B1 C31 C32 8.7(3)
C51 B1 C31 C32 -111.2(2)
C61 B1 C31 C32 128.4(2)
C41 B1 C31 C36 -177.0(2)
C51 B1 C31 C36 63.1(2)
C61 B1 C31 C36 -57.3(3)
C36 C31 C32 C33 0.9(3)
B1 C31 C32 C33 175.3(2)
C31 C32 C33 C34 0.1(3)
C31 C32 C33 C37 -179.9(2)
C32 C33 C34 C35 -0.6(3)
C37 C33 C34 C35 179.4(2)
C33 C34 C35 C36 0.1(3)
C33 C34 C35 C38 178.9(2)
C34 C35 C36 C31 1.0(3)
C38 C35 C36 C31 -177.9(2)
C32 C31 C36 C35 -1.4(3)
B1 C31 C36 C35 -176.3(2)
C34 C33 C37 F1 -118.0(2)
C32 C33 C37 F1 61.9(3)
C34 C33 C37 F3 2.3(3)
C32 C33 C37 F3 -177.8(2)
C34 C33 C37 F2 123.0(2)
C32 C33 C37 F2 -57.0(3)
C36 C35 C38 F4 -163.7(2)
C34 C35 C38 F4 17.4(3)
C36 C35 C38 F6 -41.0(3)
C34 C35 C38 F6 140.1(2)
C36 C35 C38 F5 76.9(3)
C34 C35 C38 F5 -102.0(2)
C51 B1 C41 C46 -16.0(3)
C61 B1 C41 C46 107.3(2)
C31 B1 C41 C46 -130.8(2)
C51 B1 C41 C42 166.2(2)
C61 B1 C41 C42 -70.5(3)
C31 B1 C41 C42 51.4(3)
C46 C41 C42 C43 1.6(3)
B1 C41 C42 C43 179.6(2)
C41 C42 C43 C44 -0.9(4)
C41 C42 C43 C47 175.2(2)
C42 C43 C44 C45 -0.2(4)
C47 C43 C44 C45 -176.4(2)
C43 C44 C45 C46 0.6(4)
C43 C44 C45 C48 179.7(2)
C44 C45 C46 C41 0.2(4)
C48 C45 C46 C41 -179.0(2)
C42 C41 C46 C45 -1.3(3)
B1 C41 C46 C45 -179.2(2)
C44 C43 C47 F9 -28.1(3)
C42 C43 C47 F9 155.7(2)
C44 C43 C47 F8 92.2(3)
C42 C43 C47 F8 -83.9(3)
C44 C43 C47 F7 -149.0(2)
C42 C43 C47 F7 34.9(3)
C46 C45 C48 F10 179.0(2)
C44 C45 C48 F10 -0.2(4)
C46 C45 C48 F12 -59.0(3)
C44 C45 C48 F12 121.8(3)
C46 C45 C48 F11 59.6(3)
C44 C45 C48 F11 -119.6(3)
C41 B1 C51 C56 131.0(2)
C61 B1 C51 C56 11.0(3)
C31 B1 C51 C56 -107.9(2)
C41 B1 C51 C52 -56.8(3)
C61 B1 C51 C52 -176.80(19)
C31 B1 C51 C52 64.3(2)
C56 C51 C52 C53 0.1(3)
B1 C51 C52 C53 -173.0(2)
C51 C52 C53 C54 0.7(4)
C51 C52 C53 C57 -178.9(2)
C52 C53 C54 C55 -0.6(4)
C57 C53 C54 C55 179.0(2)
C53 C54 C55 C56 -0.3(4)
C53 C54 C55 C58 176.0(2)
C54 C55 C56 C51 1.1(3)
C58 C55 C56 C51 -175.3(2)
C52 C51 C56 C55 -0.9(3)
B1 C51 C56 C55 171.4(2)
C52 C53 C57 F13A -97.4(15)
C54 C53 C57 F13A 83.0(15)
C52 C53 C57 F14 93.3(3)
C54 C53 C57 F14 -86.3(3)
C52 C53 C57 F15 -144.0(3)
C54 C53 C57 F15 36.4(4)
C52 C53 C57 F13 -29.1(4)
C54 C53 C57 F13 151.4(3)
C52 C53 C57 F14A 33.0(10)
C54 C53 C57 F14A -146.5(10)
C52 C53 C57 F15A 133.9(7)
C54 C53 C57 F15A -45.6(8)
C54 C55 C58 F18 -100.4(3)
C56 C55 C58 F18 76.0(3)
C54 C55 C58 F16 19.7(3)
C56 C55 C58 F16 -164.0(2)
C54 C55 C58 F17 140.3(2)
C56 C55 C58 F17 -43.4(3)
C41 B1 C61 C62 112.2(2)
C51 B1 C61 C62 -125.3(2)
C31 B1 C61 C62 -11.1(3)
C41 B1 C61 C66 -65.4(3)
C51 B1 C61 C66 57.0(3)
C31 B1 C61 C66 171.2(2)
C66 C61 C62 C63 -2.4(3)
B1 C61 C62 C63 179.9(2)
C63 C64 C65 C66 -1.7(4)
C63 C64 C65 C68 -174.1(5)
C63 C64 C65 C68A 168.2(6)
C64 C65 C66 C61 -0.5(4)
C68 C65 C66 C61 171.8(5)
C68A C65 C66 C61 -170.0(6)
C62 C61 C66 C65 2.5(4)
B1 C61 C66 C65 -179.6(2)
C65 C64 C63 C62 1.9(4)
C65 C64 C63 C67 -180.0(2)
C61 C62 C63 C64 0.2(3)
C61 C62 C63 C67 -177.9(2)
F19 C67 C63 C64 132.9(2)
F20 C67 C63 C64 12.0(3)
F21 C67 C63 C64 -108.3(3)
F19 C67 C63 C62 -49.0(3)
F20 C67 C63 C62 -169.9(2)
F21 C67 C63 C62 69.9(3)
C66 C65 C68 F22 35.3(9)
C64 C65 C68 F22 -152.3(5)
C66 C65 C68 F23 -84.0(6)
C64 C65 C68 F23 88.5(5)
C66 C65 C68 F24 153.0(6)
C64 C65 C68 F24 -34.5(8)
C66 C65 C68A F22A -6.0(13)
C64 C65 C68A F22A -176.0(8)
C66 C65 C68A F24A 113.1(12)
C64 C65 C68A F24A -56.9(13)
C66 C65 C68A F23A -133.3(10)
C64 C65 C68A F23A 56.8(12)
